data_4000046
loop_
_publ_author_name
'Yamada, Jun-ichi'
'Oka, Rika'
'Mangetsu, Takashi'
'Akutsu, Hiroki'
'Nakatsuji, Shin'ichi'
'Nishikawa, Hiroyuki'
'Ikemoto, Isao'
'Kikuchi, Koichi'

_publ_section_title
;
 Tetrathiafulvalene Derivatives Linking a Dichalcogenolane Ring through the
 \s-Bond: New Donor Components for Organic Metals
;
_journal_coden_ASTM CMATEX
_journal_issue 5
_journal_name_full 'Chemistry of Materials'
_journal_page_first 1770
_journal_page_last 1777
_journal_paper_doi 10.1021/cm000842x
_journal_volume 13
_journal_year 2001
_chemical_formula_sum 'C23 H12 N4 O2 S8'
_chemical_formula_weight 632.85
_space_group_IT_number 2
_symmetry_cell_setting triclinic
_symmetry_Int_Tables_number 2
_symmetry_space_group_name_Hall '-P 1'
_symmetry_space_group_name_H-M 'P -1'
_cell_angle_alpha 90.35(2)
_cell_angle_beta 105.766(13)
_cell_angle_gamma 95.495(8)
_cell_formula_units_Z 2
_cell_length_a 8.0813(4)
_cell_length_b 24.418(3)
_cell_length_c 6.707(2)
_cell_measurement_reflns_used 25
_cell_measurement_temperature 296
_cell_measurement_theta_max 37.8
_cell_measurement_theta_min 22.5
_cell_volume 1267.2(4)
_diffrn_ambient_temperature 296.2
_diffrn_measurement_device CAD4
_diffrn_measurement_method theta/2theta
_diffrn_orient_matrix_UB_11 -0.12226
_diffrn_orient_matrix_UB_12 0.00049
_diffrn_orient_matrix_UB_13 0.00555
_diffrn_orient_matrix_UB_21 -0.03242
_diffrn_orient_matrix_UB_22 -0.03550
_diffrn_orient_matrix_UB_23 -0.08278
_diffrn_orient_matrix_UB_31 0.02654
_diffrn_orient_matrix_UB_32 -0.02083
_diffrn_orient_matrix_UB_33 0.13093
_diffrn_radiation_detector 'scintillation counter'
_diffrn_radiation_monochromator graphite
_diffrn_radiation_source 'X-ray tube'
_diffrn_radiation_type 'Mo K\a'
_diffrn_radiation_wavelength 0.7107
_diffrn_reflns_av_R_equivalents 0.02703
_diffrn_reflns_av_sigmaI/netI 0.090
_diffrn_reflns_limit_h_max 10
_diffrn_reflns_limit_h_min -11
_diffrn_reflns_limit_k_max 34
_diffrn_reflns_limit_k_min -34
_diffrn_reflns_limit_l_max 9
_diffrn_reflns_limit_l_min 0
_diffrn_reflns_number 7971
_diffrn_reflns_reduction_process 'Lp corrections applied'
_diffrn_reflns_theta_max 29.96
_diffrn_reflns_theta_min 1.67
_diffrn_standards_decay_% -3.53
_diffrn_standards_number 3
_exptl_absorpt_coefficient_mu 0.737
_exptl_absorpt_correction_type PSI
_exptl_crystal_colour Black
_exptl_crystal_density_diffrn 1.658
_exptl_crystal_density_meas ?
_exptl_crystal_description Plate
_exptl_crystal_F_000 644.00
_exptl_crystal_size_max 0.5
_exptl_crystal_size_mid 0.6
_exptl_crystal_size_min 0.1
_reflns_number_gt 3449
_reflns_number_total 7392
_reflns_threshold_expression I>3.00\s(I)
_cod_original_sg_symbol_H-M 'P -1       '
_cod_original_formula_sum 'C23 H12 N4 O2 S8 '
_cod_database_code 4000046

loop_
_symmetry_equiv_pos_as_xyz
'   +x,   +y,   +z'
'   -x,   -y,   -z'

loop_
_atom_site_label
_atom_site_fract_x
_atom_site_fract_y
_atom_site_fract_z
_atom_site_U_iso_or_equiv
_atom_site_occupancy
_atom_site_refinement_flags
_atom_site_adp_type
_atom_site_calc_flag
_atom_site_calc_attached_atom
S(1) 1.11582(10) 0.64285(4) 0.8439(1) 0.0704(3) 1.000 . Uani d ?
S(2) 0.97347(11) 0.62426(4) 1.20436(12) 0.0694(3) 1.000 . Uani d ?
S(3) 0.88319(9) 0.54273(3) 0.61524(11) 0.0523(2) 1.000 . Uani d ?
S(4) 0.74076(10) 0.52400(3) 0.97353(11) 0.0563(3) 1.000 . Uani d ?
S(5) 0.65958(9) 0.43207(3) 0.38750(11) 0.0434(2) 1.000 . Uani d ?
S(6) 0.51516(10) 0.41465(3) 0.74497(12) 0.0539(3) 1.000 . Uani d ?
S(7) 0.45029(9) 0.32479(3) 0.17569(11) 0.0468(2) 1.000 . Uani d ?
S(8) 0.30765(10) 0.30833(3) 0.53712(13) 0.0614(3) 1.000 . Uani d ?
O(1) 0.6670(2) 0.26132(8) 0.5315(3) 0.0635(7) 1.000 . Uani d ?
O(2) 0.5320(2) 0.20201(8) 0.2622(3) 0.0719(7) 1.000 . Uani d ?
N(1) 0.6156(3) 0.12422(11) 0.8602(4) 0.0802(11) 1.000 . Uani d ?
N(2) 0.1857(3) 0.22196(10) 0.8635(4) 0.0603(9) 1.000 . Uani d ?
N(3) -0.0882(3) -0.16093(10) 0.6857(4) 0.0641(9) 1.000 . Uani d ?
N(4) -0.4973(3) -0.05719(11) 0.6617(4) 0.0717(10) 1.000 . Uani d ?
C(1) 1.0670(4) 0.6754(1) 1.0621(6) 0.0731(12) 1.000 . Uani d ?
C(2) 0.9541(3) 0.58940(11) 0.8240(4) 0.0482(9) 1.000 . Uani d ?
C(3) 0.8910(3) 0.58011(11) 0.9874(4) 0.0478(9) 1.000 . Uani d ?
C(4) 0.7467(3) 0.50115(11) 0.7274(4) 0.0420(8) 1.000 . Uani d ?
C(5) 0.6499(3) 0.45595(11) 0.6307(4) 0.0418(8) 1.000 . Uani d ?
C(6) 0.5183(3) 0.37348(10) 0.3812(4) 0.0397(8) 1.000 . Uani d ?
C(7) 0.4541(3) 0.36569(10) 0.5436(4) 0.0452(9) 1.000 . Uani d ?
C(8) 0.3740(3) 0.27357(11) 0.3358(4) 0.0467(9) 1.000 . Uani d ?
C(9) 0.5069(4) 0.23366(12) 0.4248(5) 0.0548(10) 1.000 . Uani d ?
C(10) 0.7922(4) 0.2288(2) 0.4920(7) 0.081(1) 1.000 . Uani d ?
C(11) 0.7111(6) 0.1949(2) 0.3158(10) 0.120(2) 1.000 . Uani d ?
C(12) 0.4745(4) 0.12599(12) 0.8538(4) 0.0542(10) 1.000 . Uani d ?
C(13) 0.2366(3) 0.18070(12) 0.8514(4) 0.0455(9) 1.000 . Uani d ?
C(14) 0.2948(3) 0.12803(11) 0.8381(4) 0.0439(8) 1.000 . Uani d ?
C(15) 0.1811(3) 0.08012(10) 0.8067(4) 0.0384(8) 1.000 . Uani d ?
C(16) 0.2364(3) 0.02646(11) 0.8005(4) 0.0410(8) 1.000 . Uani d ?
C(17) -0.0010(3) 0.08275(11) 0.7794(4) 0.0423(8) 1.000 . Uani d ?
C(18) 0.1254(4) -0.01897(11) 0.7691(4) 0.0421(8) 1.000 . Uani d ?
C(19) -0.1120(3) 0.03735(12) 0.7450(4) 0.0429(8) 1.000 . Uani d ?
C(20) -0.0571(3) -0.01630(10) 0.7387(4) 0.0389(8) 1.000 . Uani d ?
C(21) -0.1735(3) -0.06306(11) 0.7076(4) 0.0424(8) 1.000 . Uani d ?
C(22) -0.1235(3) -0.11704(12) 0.6963(4) 0.0443(9) 1.000 . Uani d ?
C(23) -0.3542(4) -0.05975(11) 0.6813(4) 0.0497(9) 1.000 . Uani d ?
H(1) 1.176(3) 0.6916(10) 1.151(4) 0.051 1.000 . Uiso d ?
H(1) 0.983(3) 0.7024(10) 1.012(4) 0.051 1.000 . Uiso d ?
H(8) 0.269(3) 0.2537(10) 0.236(4) 0.051 1.000 . Uiso d ?
H(9) 0.461(3) 0.2077(10) 0.522(4) 0.051 1.000 . Uiso d ?
H(10) 0.826(3) 0.2068(10) 0.627(4) 0.051 1.000 . Uiso d ?
H(10) 0.871(3) 0.2534(11) 0.481(4) 0.051 1.000 . Uiso d ?
H(11) 0.744(3) 0.1784(12) 0.192(4) 0.051 1.000 . Uiso d ?
H(11) 0.710(4) 0.1661(11) 0.333(6) 0.051 1.000 . Uiso d ?
H(16) 0.355(3) 0.0240(10) 0.826(4) 0.051 1.000 . Uiso d ?
H(17) -0.038(3) 0.1179(10) 0.769(4) 0.051 1.000 . Uiso d ?
H(18) 0.158(3) -0.0512(10) 0.770(4) 0.051 1.000 . Uiso d ?
H(19) -0.226(3) 0.0391(10) 0.715(4) 0.051 1.000 . Uiso d ?
